data_1537761
loop_
_publ_author_name
'Beck, H.P.'
'Dausch, W.'

_publ_section_title
;
 The refinement of alpha-U Se2, twinning in a Sr Br2-type structure
;
_journal_name_full 'Journal of Solid State Chemistry'
_journal_page_first 32
_journal_page_last 39
_journal_volume 80
_journal_year 1989
_chemical_formula_sum 'Se20 U10.2'
_chemical_name_systematic '(U Se2)10.66'
_space_group_IT_number 130
_symmetry_space_group_name_Hall 'P 4ab 2n -1ab'
_symmetry_space_group_name_H-M 'P 4/n c c :1'
_cell_angle_alpha 90
_cell_angle_beta 90
_cell_angle_gamma 90
_cell_formula_units_Z 1
_cell_length_a 10.7
_cell_length_b 10.7
_cell_length_c 6.6
_cell_volume 755.634
_citation_journal_id_ASTM JSSCBI
_cod_data_source_file Beck_JSSCBI_1989_1951.cif
_cod_data_source_block Se20U10.2
_cod_original_sg_symbol_Hall '-P 4a 2ac (x-1/4,y+1/4,z)'
_cod_database_code 1537761

loop_
_symmetry_equiv_pos_as_xyz
x,y,z
-y+1/2,x+1/2,z
-x,-y,z
y+1/2,-x+1/2,z
x+1/2,-y+1/2,-z+1/2
y,x,-z+1/2
-x+1/2,y+1/2,-z+1/2
-y,-x,-z+1/2
-x+1/2,-y+1/2,-z
y,-x,-z
x+1/2,y+1/2,-z
-y,x,-z
-x,y,z-1/2
-y+1/2,-x+1/2,z-1/2
x,-y,z-1/2
y+1/2,x+1/2,z-1/2

loop_
_atom_site_label
_atom_site_type_symbol
_atom_site_fract_x
_atom_site_fract_y
_atom_site_fract_z
_atom_site_occupancy
_atom_site_U_iso_or_equiv
Se1 Se 0 0 0 1 0.0
U1 U 0 0.5 0.1435 0.55 0.0
Se2 Se 0.2909 0.088 0.1174 1 0.0
U2 U 0.8441 0.8441 0.25 1 0.0
